data_2238800
loop_
_publ_author_name
'Yamuna, Thammarse S.'
'Jasinski, Jerry P.'
'Anderson, Brian J.'
'Yathirajan, H. S.'
'Kaur, Manpreet'

_publ_section_title
;
 Methyl 2-[4-(trifluoromethyl)phenylsulfanyl]benzoate
;
_journal_coeditor_code SU2658
_journal_issue 11
_journal_name_full 'Acta Crystallographica Section E'
_journal_page_first o1670
_journal_paper_doi 10.1107/S1600536813028146
_journal_volume 69
_journal_year 2013
_chemical_formula_iupac 'C15 H11 F3 O2 S'
_chemical_formula_moiety 'C15 H11 F3 O2 S'
_chemical_formula_sum 'C15 H11 F3 O2 S'
_chemical_formula_weight 312.30
_chemical_name_common
;
Methyl 2-[4-(trifluoromethyl)phenylsulfanyl]benzoate
;
_chemical_name_systematic
;
Methyl 2-[4-(trifluoromethyl)phenylsulfanyl]benzoate
;
_space_group_crystal_system monoclinic
_space_group_IT_number 14
_space_group_name_Hall '-P 2ybc'
_space_group_name_H-M_alt 'P 1 21/c 1'
_symmetry_space_group_name_Hall '-P 2ybc'
_symmetry_space_group_name_H-M 'P 1 21/c 1'
_atom_sites_solution_hydrogens geom
_atom_sites_solution_primary direct
_audit_creation_method
;
  Olex2 1.2
  (compiled Apr 23 2013 17:54:37, GUI svn.r4466)
;
_cell_angle_alpha 90
_cell_angle_beta 96.654(5)
_cell_angle_gamma 90
_cell_formula_units_Z 4
_cell_length_a 11.0675(5)
_cell_length_b 8.0429(3)
_cell_length_c 15.6614(7)
_cell_measurement_reflns_used 2806
_cell_measurement_temperature 173(2)
_cell_measurement_theta_max 72.2187
_cell_measurement_theta_min 4.0180
_cell_volume 1384.71(10)
_computing_cell_refinement 'CrysAlis PRO (Agilent, 2012)'
_computing_data_collection 'CrysAlis PRO (Agilent, 2012)'
_computing_data_reduction 'CrysAlis RED (Agilent, 2012)'
_computing_molecular_graphics 'OLEX2 (Dolomanov <i>et al.</i>, 2009)'
_computing_publication_material 'OLEX2 (Dolomanov <i>et al.</i>, 2009)'
_computing_structure_refinement 'SHELXL2012 (Sheldrick, 2008)'
_computing_structure_solution 'SUPERFLIP (Palatinus & Chapuis, 2007)'
_diffrn_ambient_temperature 173(2)
_diffrn_detector_area_resol_mean 16.0416
_diffrn_measured_fraction_theta_full 1.000
_diffrn_measured_fraction_theta_max 0.990
_diffrn_measurement_device_type 'Agilent Gemini EOS'
_diffrn_measurement_method '\w scans'
_diffrn_radiation_type CuK\a
_diffrn_radiation_wavelength 1.54184
_diffrn_reflns_av_R_equivalents 0.0394
_diffrn_reflns_limit_h_max 10
_diffrn_reflns_limit_h_min -13
_diffrn_reflns_limit_k_max 7
_diffrn_reflns_limit_k_min -9
_diffrn_reflns_limit_l_max 19
_diffrn_reflns_limit_l_min -18
_diffrn_reflns_number 8110
_diffrn_reflns_theta_full 67.684
_diffrn_reflns_theta_max 72.367
_diffrn_reflns_theta_min 4.021
_exptl_absorpt_coefficient_mu 2.435
_exptl_absorpt_correction_T_max 1.00000
_exptl_absorpt_correction_T_min 0.71449
_exptl_absorpt_correction_type multi-scan
_exptl_absorpt_process_details
;
(CrysAlis PRO and CrysAlis RED; Agilent, 2012)
;
_exptl_crystal_colour colourless
_exptl_crystal_density_diffrn 1.498
_exptl_crystal_description block
_exptl_crystal_F_000 640
_exptl_crystal_size_max 0.28
_exptl_crystal_size_mid 0.22
_exptl_crystal_size_min 0.12
_refine_diff_density_max 0.355
_refine_diff_density_min -0.271
_refine_ls_extinction_method none
_refine_ls_goodness_of_fit_ref 1.030
_refine_ls_hydrogen_treatment constr
_refine_ls_matrix_type full
_refine_ls_number_parameters 201
_refine_ls_number_reflns 2705
_refine_ls_number_restraints 0
_refine_ls_restrained_S_all 1.030
_refine_ls_R_factor_all 0.0538
_refine_ls_R_factor_gt 0.0433
_refine_ls_shift/su_max 0.000
_refine_ls_shift/su_mean 0.000
_refine_ls_structure_factor_coef Fsqd
_refine_ls_weighting_details 'w=1/[\s^2^(Fo^2^)+(0.0689P)^2^+0.2842P] where P=(Fo^2^+2Fc^2^)/3'
_refine_ls_weighting_scheme calc
_refine_ls_wR_factor_gt 0.1135
_refine_ls_wR_factor_ref 0.1229
_reflns_number_gt 2224
_reflns_number_total 2705
_reflns_threshold_expression I>2\s(I)
_cod_data_source_file su2658.cif
_cod_data_source_block I
_cod_original_cell_volume 1384.70(11)
_cod_database_code 2238800
_shelx_space_group_comment
;
The symmetry employed for this shelxl refinement is uniquely defined
by the following loop, which should always be used as a source of
symmetry information in preference to the above space-group names.
They are only intended as comments.
;

loop_
_space_group_symop_operation_xyz
'x, y, z'
'-x, y+1/2, -z+1/2'
'-x, -y, -z'
'x, -y-1/2, z-1/2'

loop_
_atom_site_type_symbol
_atom_site_label
_atom_site_fract_x
_atom_site_fract_y
_atom_site_fract_z
_atom_site_U_iso_or_equiv
_atom_site_adp_type
_atom_site_calc_flag
_atom_site_occupancy
_atom_site_disorder_assembly
_atom_site_disorder_group
S S1 0.74068(5) 0.20434(6) 0.53524(4) 0.03547(18) Uani d 1 . .
F F1 1.15258(18) 0.4950(3) 0.29524(12) 0.0867(7) Uani d 1 . .
F F2 1.02027(17) 0.4280(3) 0.19408(10) 0.0764(6) Uani d 1 . .
F F3 1.1534(11) 0.257(2) 0.2621(9) 0.078(3) Uani d 0.54(6) A 1
F F3A 1.121(4) 0.234(3) 0.240(3) 0.127(7) Uani d 0.46(6) A 2
O O1 0.50339(13) -0.10252(18) 0.67852(9) 0.0370(4) Uani d 1 . .
O O2 0.61424(16) 0.1251(2) 0.66627(11) 0.0504(5) Uani d 1 . .
C C1 0.58173(17) -0.0107(3) 0.64017(13) 0.0289(4) Uani d 1 . .
C C2 0.62526(16) -0.0927(2) 0.56503(12) 0.0268(4) Uani d 1 . .
C C3 0.59456(18) -0.2586(3) 0.54673(13) 0.0314(4) Uani d 1 . .
H H3 0.5458 -0.3151 0.5816 0.038 Uiso calc 1 . .
C C4 0.63512(19) -0.3401(3) 0.47797(14) 0.0354(5) Uani d 1 . .
H H4 0.6149 -0.4509 0.4670 0.042 Uiso calc 1 . .
C C5 0.70653(19) -0.2546(3) 0.42526(13) 0.0343(5) Uani d 1 . .
H H5 0.7332 -0.3082 0.3783 0.041 Uiso calc 1 . .
C C6 0.73828(18) -0.0906(3) 0.44206(13) 0.0313(4) Uani d 1 . .
H H6 0.7866 -0.0355 0.4063 0.038 Uiso calc 1 . .
C C7 0.69912(16) -0.0063(2) 0.51164(13) 0.0271(4) Uani d 1 . .
C C8 0.83570(18) 0.2519(2) 0.45386(13) 0.0310(4) Uani d 1 . .
C C9 0.78756(19) 0.2956(3) 0.37134(15) 0.0352(5) Uani d 1 . .
H H9 0.7037 0.2965 0.3566 0.042 Uiso calc 1 . .
C C10 0.8636(2) 0.3378(3) 0.31074(14) 0.0368(5) Uani d 1 . .
H H10 0.8312 0.3660 0.2552 0.044 Uiso calc 1 . .
C C11 0.98830(19) 0.3377(3) 0.33316(14) 0.0345(5) Uani d 1 . .
C C12 1.0368(2) 0.2971(3) 0.41589(15) 0.0435(6) Uani d 1 . .
H H12 1.1205 0.2989 0.4310 0.052 Uiso calc 1 . .
C C13 0.9604(2) 0.2538(3) 0.47609(15) 0.0419(5) Uani d 1 . .
H H13 0.9929 0.2258 0.5317 0.050 Uiso calc 1 . .
C C14 1.0745(2) 0.3760(3) 0.26912(17) 0.0493(6) Uani d 1 . .
C C15 0.4586(2) -0.0262(3) 0.75237(14) 0.0406(5) Uani d 1 . .
H H15A 0.4236 0.0801 0.7363 0.061 Uiso calc 1 . .
H H15B 0.5247 -0.0117 0.7972 0.061 Uiso calc 1 . .
H H15C 0.3979 -0.0964 0.7727 0.061 Uiso calc 1 . .

loop_
_atom_site_aniso_label
_atom_site_aniso_U_11
_atom_site_aniso_U_22
_atom_site_aniso_U_33
_atom_site_aniso_U_12
_atom_site_aniso_U_13
_atom_site_aniso_U_23
S1 0.0389(3) 0.0280(3) 0.0428(3) -0.0061(2) 0.0183(2) -0.0040(2)
F1 0.0817(12) 0.1103(16) 0.0725(12) -0.0512(12) 0.0279(10) 0.0079(11)
F2 0.0827(12) 0.1077(16) 0.0416(9) -0.0139(11) 0.0196(8) 0.0172(9)
F3 0.078(6) 0.083(8) 0.083(5) 0.030(4) 0.054(5) 0.025(4)
F3A 0.196(15) 0.049(4) 0.166(15) 0.017(9) 0.151(12) 0.011(8)
O1 0.0469(9) 0.0324(8) 0.0350(8) -0.0067(6) 0.0189(7) -0.0022(6)
O2 0.0583(10) 0.0422(9) 0.0564(11) -0.0182(8) 0.0304(8) -0.0184(8)
C1 0.0261(9) 0.0314(10) 0.0295(10) -0.0011(8) 0.0042(7) 0.0000(8)
C2 0.0229(9) 0.0297(10) 0.0277(9) -0.0004(7) 0.0020(7) 0.0010(7)
C3 0.0304(10) 0.0308(10) 0.0335(10) -0.0052(8) 0.0061(8) 0.0007(8)
C4 0.0392(11) 0.0281(10) 0.0391(12) -0.0053(9) 0.0057(9) -0.0051(8)
C5 0.0378(11) 0.0345(11) 0.0316(10) 0.0019(9) 0.0082(9) -0.0058(8)
C6 0.0310(10) 0.0327(11) 0.0317(10) 0.0014(8) 0.0099(8) 0.0034(8)
C7 0.0249(9) 0.0246(9) 0.0320(10) 0.0007(7) 0.0036(7) 0.0013(7)
C8 0.0329(10) 0.0251(9) 0.0368(11) -0.0028(8) 0.0117(8) 0.0011(8)
C9 0.0293(10) 0.0331(11) 0.0429(12) 0.0018(8) 0.0027(9) 0.0012(9)
C10 0.0433(12) 0.0341(11) 0.0325(11) 0.0014(9) 0.0031(9) 0.0049(9)
C11 0.0394(11) 0.0300(11) 0.0353(11) -0.0036(9) 0.0098(9) 0.0018(8)
C12 0.0289(11) 0.0611(16) 0.0407(13) -0.0067(10) 0.0046(9) 0.0080(11)
C13 0.0361(12) 0.0558(14) 0.0337(11) -0.0031(10) 0.0039(9) 0.0097(10)
C14 0.0543(15) 0.0508(15) 0.0458(14) -0.0043(12) 0.0186(11) 0.0103(11)
C15 0.0508(13) 0.0427(13) 0.0315(11) -0.0040(10) 0.0179(9) -0.0010(9)

loop_
_atom_type_symbol
_atom_type_description
_atom_type_scat_dispersion_real
_atom_type_scat_dispersion_imag
_atom_type_scat_source
C C 0.0181 0.0091 'International Tables Vol C Tables 4.2.6.8 and 6.1.1.4'
H H 0.0000 0.0000 'International Tables Vol C Tables 4.2.6.8 and 6.1.1.4'
O O 0.0492 0.0322 'International Tables Vol C Tables 4.2.6.8 and 6.1.1.4'
F F 0.0727 0.0534 'International Tables Vol C Tables 4.2.6.8 and 6.1.1.4'
S S 0.3331 0.5567 'International Tables Vol C Tables 4.2.6.8 and 6.1.1.4'

loop_
_geom_angle_atom_site_label_1
_geom_angle_atom_site_label_2
_geom_angle_atom_site_label_3
_geom_angle
C7 S1 C8 102.41(9)
C1 O1 C15 115.20(17)
O1 C1 C2 113.60(17)
O2 C1 O1 122.19(19)
O2 C1 C2 124.20(18)
C3 C2 C1 119.69(18)
C3 C2 C7 119.33(18)
C7 C2 C1 120.97(18)
C2 C3 H3 119.3
C4 C3 C2 121.35(19)
C4 C3 H3 119.3
C3 C4 H4 120.4
C3 C4 C5 119.17(19)
C5 C4 H4 120.4
C4 C5 H5 119.7
C6 C5 C4 120.58(19)
C6 C5 H5 119.7
C5 C6 H6 119.4
C5 C6 C7 121.16(19)
C7 C6 H6 119.4
C2 C7 S1 119.74(15)
C6 C7 S1 121.86(15)
C6 C7 C2 118.40(18)
C9 C8 S1 121.72(16)
C13 C8 S1 118.39(16)
C13 C8 C9 119.78(19)
C8 C9 H9 119.9
C10 C9 C8 120.3(2)
C10 C9 H9 119.9
C9 C10 H10 120.2
C9 C10 C11 119.6(2)
C11 C10 H10 120.2
C10 C11 C14 121.7(2)
C12 C11 C10 120.3(2)
C12 C11 C14 118.0(2)
C11 C12 H12 120.1
C13 C12 C11 119.8(2)
C13 C12 H12 120.1
C8 C13 H13 119.9
C12 C13 C8 120.1(2)
C12 C13 H13 119.9
F1 C14 F2 105.0(2)
F1 C14 F3A 117(2)
F1 C14 C11 112.7(2)
F2 C14 F3A 97(2)
F2 C14 C11 113.7(2)
F3 C14 F1 98.0(8)
F3 C14 F2 113.3(7)
F3 C14 C11 112.8(7)
F3A C14 C11 110.7(8)
O1 C15 H15A 109.5
O1 C15 H15B 109.5
O1 C15 H15C 109.5
H15A C15 H15B 109.5
H15A C15 H15C 109.5
H15B C15 H15C 109.5

loop_
_geom_bond_atom_site_label_1
_geom_bond_atom_site_label_2
_geom_bond_distance
S1 C7 1.783(2)
S1 C8 1.785(2)
F1 C14 1.322(3)
F2 C14 1.324(3)
F3 C14 1.311(13)
F3A C14 1.354(19)
O1 C1 1.334(2)
O1 C15 1.446(2)
O2 C1 1.206(3)
C1 C2 1.478(3)
C2 C3 1.398(3)
C2 C7 1.417(3)
C3 H3 0.9300
C3 C4 1.380(3)
C4 H4 0.9300
C4 C5 1.389(3)
C5 H5 0.9300
C5 C6 1.382(3)
C6 H6 0.9300
C6 C7 1.394(3)
C8 C9 1.385(3)
C8 C13 1.384(3)
C9 H9 0.9300
C9 C10 1.382(3)
C10 H10 0.9300
C10 C11 1.384(3)
C11 C12 1.383(3)
C11 C14 1.494(3)
C12 H12 0.9300
C12 C13 1.382(3)
C13 H13 0.9300
C15 H15A 0.9600
C15 H15B 0.9600
C15 H15C 0.9600

loop_
_geom_hbond_atom_site_label_D
_geom_hbond_atom_site_label_H
_geom_hbond_atom_site_label_A
_geom_hbond_site_symmetry_A
_geom_hbond_distance_DH
_geom_hbond_distance_HA
_geom_hbond_distance_DA
_geom_hbond_angle_DHA
C15 H15C O2 2_646 0.96 2.45 3.221(3) 138
C12 H12 Cg 3_756 0.93 2.70 3.558(2) 154

loop_
_geom_torsion_atom_site_label_1
_geom_torsion_atom_site_label_2
_geom_torsion_atom_site_label_3
_geom_torsion_atom_site_label_4
_geom_torsion
S1 C8 C9 C10 177.55(16)
S1 C8 C13 C12 -177.2(2)
O1 C1 C2 C3 -7.3(3)
O1 C1 C2 C7 173.53(17)
O2 C1 C2 C3 171.6(2)
O2 C1 C2 C7 -7.6(3)
C1 C2 C3 C4 -178.95(19)
C1 C2 C7 S1 0.1(2)
C1 C2 C7 C6 179.48(17)
C2 C3 C4 C5 -0.9(3)
C3 C2 C7 S1 -179.11(15)
C3 C2 C7 C6 0.3(3)
C3 C4 C5 C6 1.0(3)
C4 C5 C6 C7 -0.4(3)
C5 C6 C7 S1 179.17(16)
C5 C6 C7 C2 -0.2(3)
C7 S1 C8 C9 81.16(19)
C7 S1 C8 C13 -102.49(19)
C7 C2 C3 C4 0.3(3)
C8 S1 C7 C2 177.93(15)
C8 S1 C7 C6 -1.42(18)
C8 C9 C10 C11 -0.6(3)
C9 C8 C13 C12 -0.8(4)
C9 C10 C11 C12 -0.5(3)
C9 C10 C11 C14 177.6(2)
C10 C11 C12 C13 1.0(4)
C10 C11 C14 F1 127.0(3)
C10 C11 C14 F2 7.6(4)
C10 C11 C14 F3 -123.1(8)
C10 C11 C14 F3A -100(2)
C11 C12 C13 C8 -0.4(4)
C12 C11 C14 F1 -54.9(3)
C12 C11 C14 F2 -174.2(2)
C12 C11 C14 F3 55.0(9)
C12 C11 C14 F3A 78(2)
C13 C8 C9 C10 1.3(3)
C14 C11 C12 C13 -177.2(2)
C15 O1 C1 O2 1.2(3)
C15 O1 C1 C2 -179.96(17)
